data_4322284
loop_
_publ_author_name
'Seth M. Cohen'
'St\'ephane Petoud'
'Kenneth N. Raymond'

_publ_contact_author
;
      Kenneth N. Raymond
      Department of Chemistry
      University of California
      Berkeley
      CA 94720-1460
      USA
;
_publ_contact_author_email raymond@garnet.berkeley.edu
_publ_contact_author_fax '1 510 4865283'
_publ_contact_author_phone '1 510 6427219'
_publ_section_title
;
 A Novel Salicylate-Based Macrobicycle with a "Split Personality"
;
_journal_name_full 'Inorganic Chemistry'
_journal_page_first 4522
_journal_page_last 4529
_journal_paper_doi 10.1021/ic990411k
_journal_volume 38
_journal_year 1999
_chemical_compound_source synthetic
_chemical_formula_sum 'C35.35 H41 Ga N7 O10.35'
_chemical_formula_weight 799.27
_chemical_name_common 'Gallium TRENIAM'
_chemical_name_systematic
;
Gallium(III)[tris(2-hydroxyisophthalylmethylamide)-2-aminoethyl]amine
;
_space_group_IT_number 2
_symmetry_cell_setting triclinic
_symmetry_space_group_name_Hall '-P 1'
_symmetry_space_group_name_H-M 'P -1'
_atom_sites_solution_hydrogens geom
_atom_sites_solution_primary direct
_atom_sites_solution_secondary difmap
_audit_creation_method SHELXL
_cell_angle_alpha 83.3240(10)
_cell_angle_beta 88.4880(10)
_cell_angle_gamma 85.0380(10)
_cell_formula_units_Z 4
_cell_length_a 11.9780(2)
_cell_length_b 12.6417(3)
_cell_length_c 24.5404(6)
_cell_measurement_reflns_used 10267
_cell_measurement_temperature 185(2)
_cell_measurement_theta_max 23.27
_cell_measurement_theta_min 1.63
_cell_volume 3676.43(14)
_computing_cell_refinement 'Siemens SMART'
_computing_data_collection 'Siemens SMART'
_computing_data_reduction 'Siemens SAINT'
_computing_molecular_graphics 'Siemens SHELXTL XP'
_computing_publication_material 'Siemens SHELXTL XL'
_computing_structure_refinement 'SHELXL-93 (Sheldrick, 1993)'
_computing_structure_solution 'SHELXS-86 (Sheldrick, 1990)'
_diffrn_ambient_temperature 185(2)
_diffrn_measurement_device 'Siemens SMART'
_diffrn_measurement_method '\w scans'
_diffrn_radiation_monochromator graphite
_diffrn_radiation_source 'fine-focus sealed tube'
_diffrn_radiation_type MoK\a
_diffrn_radiation_wavelength 0.71073
_diffrn_reflns_av_R_equivalents 0.0484
_diffrn_reflns_av_sigmaI/netI 0.1171
_diffrn_reflns_limit_h_max 9
_diffrn_reflns_limit_h_min -13
_diffrn_reflns_limit_k_max 13
_diffrn_reflns_limit_k_min -14
_diffrn_reflns_limit_l_max 27
_diffrn_reflns_limit_l_min -26
_diffrn_reflns_number 15362
_diffrn_reflns_theta_max 23.27
_diffrn_reflns_theta_min 1.63
_exptl_absorpt_coefficient_mu 0.817
_exptl_absorpt_correction_type none
_exptl_crystal_colour Colorless
_exptl_crystal_density_diffrn 1.444
_exptl_crystal_description 'Transparent plates'
_exptl_crystal_F_000 1664
_exptl_crystal_size_max 0.20
_exptl_crystal_size_mid 0.15
_exptl_crystal_size_min 0.05
_refine_diff_density_max 0.797
_refine_diff_density_min -0.714
_refine_diff_density_rms 0.095
_refine_ls_extinction_method none
_refine_ls_goodness_of_fit_all 1.083
_refine_ls_goodness_of_fit_obs 1.153
_refine_ls_matrix_type full
_refine_ls_number_parameters 973
_refine_ls_number_reflns 10267
_refine_ls_number_restraints 0
_refine_ls_restrained_S_all 1.083
_refine_ls_restrained_S_obs 1.153
_refine_ls_R_factor_all 0.1319
_refine_ls_R_factor_obs 0.0752
_refine_ls_shift/esd_max 0.751
_refine_ls_shift/esd_mean 0.020
_refine_ls_structure_factor_coef Fsqd
_refine_ls_weighting_details 'w=1/[\s^2^(Fo^2^)+(0.0649P)^2^+4.8086P] where P=(Fo^2^+2Fc^2^)/3'
_refine_ls_weighting_scheme calc
_refine_ls_wR_factor_all 0.1795
_refine_ls_wR_factor_obs 0.1486
_reflns_number_observed 6516
_reflns_number_total 10271
_reflns_observed_criterion >2sigma(I)
_cod_data_source_file ic990411k_4.cif
_cod_data_source_block Ga[TRENIAM]
_cod_depositor_comments
;
The following automatic conversions were performed:

'_refine_ls_weighting_scheme' value 'calc
w=1/[\s^2^(Fo^2^)+(0.0649P)^2^+4.8086P] where P=(Fo^2^+2Fc^2^)/3' was
changed to 'calc'. New tag '_refine_ls_weighting_details' was
created. The value of the new tag was set to
'w=1/[\s^2^(Fo^2^)+(0.0649P)^2^+4.8086P] where P=(Fo^2^+2Fc^2^)/3'.

Automatic conversion script
Id: cif_fix_values 3143 2015-03-26 13:38:13Z robertas 
;
_cod_original_cell_volume 3676.44(14)
_cod_database_code 4322284

loop_
_symmetry_equiv_pos_as_xyz
'x, y, z'
'-x, -y, -z'

loop_
_atom_site_aniso_label
_atom_site_aniso_U_11
_atom_site_aniso_U_22
_atom_site_aniso_U_33
_atom_site_aniso_U_23
_atom_site_aniso_U_13
_atom_site_aniso_U_12
Ga1 0.0333(5) 0.0151(4) 0.0220(5) 0.0000(3) -0.0007(4) -0.0014(4)
Ga2 0.0353(5) 0.0160(4) 0.0239(5) -0.0010(3) -0.0039(4) -0.0026(4)
O42 0.033(3) 0.015(3) 0.032(3) 0.001(2) -0.010(2) -0.004(2)
O13 0.044(3) 0.019(3) 0.026(3) -0.003(2) -0.002(2) -0.002(2)
O22 0.037(3) 0.013(3) 0.036(3) 0.000(2) 0.008(2) 0.002(2)
O53 0.042(3) 0.017(3) 0.024(3) -0.001(2) -0.009(2) -0.001(2)
O12 0.040(3) 0.013(3) 0.026(3) -0.002(2) 0.002(2) -0.003(2)
O33 0.032(3) 0.029(3) 0.021(3) -0.001(2) -0.002(2) -0.006(2)
O62 0.037(3) 0.029(3) 0.026(3) -0.005(2) -0.006(2) -0.007(2)
O23 0.041(3) 0.021(3) 0.026(3) 0.000(2) -0.003(2) -0.002(3)
O43 0.036(3) 0.025(3) 0.033(3) -0.002(2) -0.001(2) -0.008(3)
O63 0.038(3) 0.025(3) 0.024(3) -0.002(2) -0.001(3) -0.002(2)
O52 0.050(4) 0.019(3) 0.021(3) 0.000(2) 0.000(2) -0.009(2)
O32 0.039(3) 0.022(3) 0.023(3) -0.005(2) 0.005(2) -0.007(2)
O61 0.029(4) 0.047(4) 0.052(4) 0.004(3) -0.001(3) 0.000(3)
N33 0.043(4) 0.041(4) 0.018(4) 0.000(3) -0.002(3) -0.007(3)
N63 0.042(5) 0.057(5) 0.023(4) 0.008(3) -0.007(3) -0.005(4)
N53 0.068(5) 0.015(3) 0.027(4) 0.003(3) -0.007(3) 0.000(3)
O51 0.099(5) 0.039(3) 0.021(3) -0.003(3) -0.011(3) -0.008(3)
N13 0.054(5) 0.018(4) 0.033(4) 0.000(3) 0.003(3) -0.001(3)
C38 0.031(5) 0.021(4) 0.014(4) 0.001(3) -0.012(3) 0.007(3)
C19 0.025(5) 0.024(4) 0.033(5) -0.004(4) 0.000(3) 0.001(3)
C18 0.032(5) 0.023(4) 0.026(4) -0.005(3) 0.007(3) -0.003(3)
N52 0.050(4) 0.022(4) 0.023(3) 0.004(3) -0.002(3) -0.008(3)
N32 0.034(4) 0.039(4) 0.040(4) -0.005(3) 0.003(3) -0.013(3)
N1A 0.044(4) 0.022(4) 0.035(4) 0.001(3) -0.004(3) -0.005(3)
C48 0.028(5) 0.022(4) 0.020(4) 0.001(3) -0.001(3) -0.008(4)
C44 0.037(5) 0.020(4) 0.022(4) 0.001(3) 0.006(4) -0.011(4)
C28 0.032(5) 0.025(4) 0.021(4) 0.000(3) -0.005(3) 0.004(4)
O11 0.080(5) 0.069(4) 0.021(3) 0.003(3) -0.004(3) -0.022(4)
O41 0.066(4) 0.014(3) 0.067(4) -0.009(3) -0.019(3) 0.003(3)
O31 0.026(3) 0.047(4) 0.064(4) -0.003(3) 0.002(3) -0.002(3)
C34 0.026(5) 0.022(4) 0.035(5) -0.004(3) -0.008(4) 0.000(3)
N42 0.038(4) 0.015(3) 0.045(4) -0.003(3) -0.008(3) 0.003(3)
N62 0.040(4) 0.024(4) 0.039(4) 0.004(3) -0.008(3) 0.000(3)
N12 0.059(5) 0.035(4) 0.031(4) 0.007(3) 0.003(3) -0.012(4)
N1 0.050(5) 0.032(4) 0.034(4) 0.003(3) 0.007(3) -0.011(3)
C54 0.044(5) 0.023(4) 0.027(4) -0.009(3) -0.001(4) -0.007(4)
C53A 0.039(5) 0.019(4) 0.033(5) -0.001(4) -0.003(4) -0.007(4)
C13A 0.027(5) 0.016(4) 0.034(5) 0.000(4) -0.002(3) -0.004(3)
C49 0.030(5) 0.022(4) 0.020(4) 0.002(3) 0.006(3) -0.008(4)
C14 0.033(5) 0.035(5) 0.024(4) -0.001(4) 0.001(4) -0.004(4)
C39 0.035(5) 0.012(4) 0.030(5) 0.004(3) -0.008(4) 0.002(3)
C29 0.042(5) 0.016(4) 0.021(4) 0.005(3) 0.001(4) -0.003(4)
C59 0.042(5) 0.019(4) 0.020(4) -0.005(3) -0.003(4) -0.002(4)
C69 0.036(5) 0.028(4) 0.035(5) 0.004(4) 0.003(4) -0.014(4)
C57 0.088(7) 0.021(4) 0.037(5) 0.005(4) -0.008(5) -0.013(5)
O21 0.094(5) 0.016(3) 0.100(5) -0.014(3) 0.017(4) -0.011(3)
N43 0.029(4) 0.029(4) 0.051(4) -0.004(3) 0.009(3) -0.003(3)
C43 0.045(5) 0.026(5) 0.026(4) 0.003(4) 0.001(4) -0.008(4)
C58 0.046(5) 0.018(4) 0.033(5) -0.005(3) -0.006(4) -0.002(4)
C33A 0.030(5) 0.016(4) 0.030(5) -0.003(3) -0.004(4) 0.000(3)
C53 0.050(6) 0.026(5) 0.027(5) 0.001(4) -0.001(4) -0.004(4)
C63 0.021(5) 0.027(4) 0.043(5) 0.005(4) 0.001(4) -0.004(4)
C43A 0.034(5) 0.027(4) 0.020(4) 0.007(3) -0.007(4) -0.003(4)
C42 0.055(6) 0.022(4) 0.054(6) -0.012(4) -0.012(5) 0.008(4)
C13 0.037(5) 0.037(5) 0.034(5) 0.001(4) 0.006(4) -0.002(4)
C23A 0.037(5) 0.027(4) 0.015(4) 0.007(3) -0.003(3) -0.001(4)
C24 0.044(5) 0.022(4) 0.028(4) -0.002(3) -0.002(4) 0.004(4)
C37 0.040(5) 0.030(5) 0.037(5) -0.002(4) -0.009(4) 0.002(4)
C62 0.037(5) 0.036(5) 0.037(5) 0.000(4) -0.015(4) -0.007(4)
C15 0.055(6) 0.051(6) 0.027(5) -0.007(4) -0.001(4) -0.019(5)
C33 0.021(5) 0.030(5) 0.057(6) -0.004(4) -0.002(4) 0.003(4)
C23 0.063(7) 0.026(5) 0.040(5) 0.004(4) -0.009(5) -0.008(5)
C52 0.057(6) 0.041(5) 0.024(4) 0.003(4) 0.003(4) -0.014(4)
C51 0.057(6) 0.032(5) 0.029(5) 0.009(4) -0.005(4) 0.006(4)
C17 0.053(6) 0.026(5) 0.042(5) -0.009(4) 0.010(4) -0.016(4)
C41 0.054(6) 0.027(5) 0.040(5) 0.009(4) -0.013(4) -0.001(4)
N22 0.064(5) 0.020(4) 0.059(5) -0.009(3) 0.022(4) -0.016(4)
C26 0.041(6) 0.039(5) 0.041(5) -0.011(4) 0.002(4) 0.012(4)
C61 0.044(6) 0.034(5) 0.029(5) 0.008(4) -0.015(4) -0.002(4)
C45 0.043(6) 0.027(4) 0.034(5) 0.000(4) 0.001(4) -0.011(4)
C16 0.069(7) 0.046(6) 0.040(6) -0.015(5) 0.003(5) -0.023(5)
C47 0.028(5) 0.037(5) 0.035(5) 0.006(4) 0.006(4) -0.005(4)
C35 0.036(5) 0.030(5) 0.061(6) 0.002(4) -0.009(5) -0.011(4)
C12 0.058(6) 0.034(5) 0.037(5) 0.019(4) -0.005(4) -0.003(4)
C27 0.035(5) 0.038(5) 0.028(4) 0.004(4) 0.005(4) 0.005(4)
C63A 0.042(5) 0.017(4) 0.030(5) -0.002(3) -0.005(4) -0.007(4)
C11 0.044(6) 0.037(5) 0.036(5) 0.012(4) 0.011(4) -0.001(4)
N23 0.030(4) 0.030(4) 0.036(4) 0.001(3) -0.006(3) -0.003(3)
C32 0.043(6) 0.060(6) 0.038(5) -0.004(4) 0.010(4) -0.002(5)
C46 0.039(6) 0.030(5) 0.052(6) -0.005(4) -0.010(4) -0.021(4)
C12A 0.087(7) 0.021(5) 0.047(6) 0.014(4) -0.011(5) 0.000(5)
C56 0.086(7) 0.028(5) 0.043(6) -0.011(4) -0.017(5) -0.015(5)
C32A 0.050(6) 0.037(5) 0.036(5) 0.000(4) 0.010(4) 0.003(4)
C25 0.059(6) 0.019(4) 0.047(5) -0.002(4) -0.006(5) 0.008(4)
C68 0.038(5) 0.043(5) 0.023(4) 0.001(4) 0.002(4) -0.003(4)
C64 0.023(5) 0.048(5) 0.035(5) -0.002(4) -0.002(4) -0.001(4)
C31 0.045(6) 0.059(6) 0.049(6) 0.012(5) 0.012(5) -0.022(5)
C36 0.049(6) 0.039(5) 0.048(6) -0.017(4) -0.010(5) -0.013(4)
C55 0.076(7) 0.023(5) 0.038(5) -0.003(4) -0.010(5) -0.010(4)
C52A 0.087(7) 0.026(5) 0.043(6) 0.007(4) -0.017(5) 0.001(5)
C21 0.075(7) 0.030(5) 0.065(7) -0.001(5) 0.019(5) -0.013(5)
C67 0.053(7) 0.126(10) 0.036(6) -0.008(6) 0.007(5) 0.032(6)
C65 0.046(7) 0.126(10) 0.045(6) -0.002(6) 0.007(5) 0.029(6)
C42A 0.054(6) 0.049(6) 0.075(7) -0.013(5) 0.007(5) 0.013(5)
C62A 0.071(7) 0.055(6) 0.037(5) 0.009(4) -0.016(5) -0.008(5)
C22 0.081(8) 0.038(5) 0.073(7) -0.015(5) 0.022(6) -0.031(5)
C22A 0.047(6) 0.039(5) 0.067(6) -0.004(5) -0.007(5) -0.012(4)
C66 0.062(8) 0.178(13) 0.041(7) -0.031(7) 0.008(6) 0.036(8)
C80 0.152(19) 0.124(18) 0.477(50) 0.149(25) 0.076(26) 0.049(14)
C83 0.054(10) 0.385(35) 0.192(21) -0.136(22) 0.004(12) 0.018(15)
C81 0.322(38) 0.350(50) 0.472(62) 0.328(50) 0.245(44) 0.262(38)
O80 0.197(13) 0.164(13) 0.219(16) 0.063(12) 0.050(12) 0.059(10)
C82 0.086(13) 0.474(46) 0.093(14) -0.002(21) 0.035(11) 0.120(19)
O91 0.121(28) 0.098(22) 0.164(31) 0.001(21) 0.029(20) -0.005(21)
C91 0.148(34) 0.080(23) 1.021(150) -0.116(50) 0.187(57) 0.011(24)
O90 0.269(21) 0.734(45) 0.350(25) -0.254(25) -0.022(17) -0.046(22)

loop_
_atom_site_label
_atom_site_type_symbol
_atom_site_fract_x
_atom_site_fract_y
_atom_site_fract_z
_atom_site_U_iso_or_equiv
_atom_site_thermal_displace_type
_atom_site_occupancy
_atom_site_calc_flag
_atom_site_refinement_flags
_atom_site_disorder_group
Ga1 Ga 0.18275(7) 0.18064(6) 0.39802(3) 0.0237(2) Uani 1 d . .
Ga2 Ga 0.33741(7) 0.21639(6) 0.90075(3) 0.0251(2) Uani 1 d . .
O42 O 0.3490(4) 0.3660(3) 0.8753(2) 0.0264(12) Uani 1 d . .
O13 O 0.1995(4) 0.0251(4) 0.4181(2) 0.0296(12) Uani 1 d . .
O22 O 0.1565(4) 0.3304(3) 0.3729(2) 0.0294(12) Uani 1 d . .
O53 O 0.3383(4) 0.0608(3) 0.9237(2) 0.0280(12) Uani 1 d . .
O12 O 0.2241(4) 0.1551(3) 0.3247(2) 0.0263(12) Uani 1 d . .
O33 O 0.1438(4) 0.1912(4) 0.4761(2) 0.0272(12) Uani 1 d . .
O62 O 0.1777(4) 0.2404(4) 0.9033(2) 0.0298(12) Uani 1 d . .
O23 O 0.0206(4) 0.1711(4) 0.3898(2) 0.0291(12) Uani 1 d . .
O43 O 0.5030(4) 0.1967(4) 0.8992(2) 0.0312(12) Uani 1 d . .
O63 O 0.3445(4) 0.2285(4) 0.9796(2) 0.0291(12) Uani 1 d . .
O52 O 0.3328(4) 0.1858(3) 0.8271(2) 0.0300(12) Uani 1 d . .
O32 O 0.3335(4) 0.1971(3) 0.4148(2) 0.0278(12) Uani 1 d . .
O61 O -0.1437(4) 0.3769(4) 0.8641(2) 0.0437(14) Uani 1 d . .
N33 N 0.1675(5) 0.1860(5) 0.5649(2) 0.034(2) Uani 1 d . .
H33A H 0.2081(5) 0.1961(5) 0.5919(2) 0.041 Uiso 1 calc R .
N63 N 0.2786(5) 0.1960(5) 1.0646(2) 0.041(2) Uani 1 d . .
H63A H 0.2233(5) 0.2008(5) 1.0875(2) 0.050 Uiso 1 calc R .
N53 N 0.3160(5) -0.1113(4) 0.9224(2) 0.037(2) Uani 1 d . .
H53A H 0.3070(5) -0.1640(4) 0.9042(2) 0.044 Uiso 1 calc R .
O51 O 0.2246(5) 0.2324(4) 0.6667(2) 0.053(2) Uani 1 d . .
N13 N 0.2163(5) -0.1472(4) 0.4072(2) 0.036(2) Uani 1 d . .
H13A H 0.2160(5) -0.1966(4) 0.3860(2) 0.043 Uiso 1 calc R .
C38 C 0.3114(6) 0.2568(5) 0.5041(3) 0.022(2) Uani 1 d . .
C19 C 0.1809(6) 0.0811(5) 0.2997(3) 0.027(2) Uani 1 d . .
C18 C 0.1639(6) -0.0207(5) 0.3276(3) 0.027(2) Uani 1 d . .
N52 N 0.2861(5) 0.3091(4) 0.7375(2) 0.032(2) Uani 1 d . .
H52A H 0.3091(5) 0.2998(4) 0.7708(2) 0.039 Uiso 1 calc R .
N32 N 0.4996(5) 0.2583(5) 0.3515(3) 0.037(2) Uani 1 d . .
H32A H 0.4431(5) 0.2208(5) 0.3578(3) 0.045 Uiso 1 calc R .
N1A N 0.1138(5) 0.4882(4) 0.7538(2) 0.034(2) Uani 1 d . .
C48 C 0.5312(6) 0.3801(5) 0.9104(3) 0.023(2) Uani 1 d . .
C44 C 0.3937(6) 0.5338(5) 0.9021(3) 0.026(2) Uani 1 d . .
C28 C -0.0301(6) 0.3520(5) 0.4105(3) 0.026(2) Uani 1 d . .
O11 O 0.1461(5) 0.2120(5) 0.1586(2) 0.056(2) Uani 1 d . .
O41 O 0.2723(5) 0.6914(4) 0.8882(2) 0.049(2) Uani 1 d . .
O31 O 0.6294(4) 0.3471(4) 0.3886(2) 0.0459(15) Uani 1 d . .
C34 C 0.4723(6) 0.2995(5) 0.4449(3) 0.028(2) Uani 1 d . .
N42 N 0.2166(5) 0.5467(4) 0.8560(2) 0.033(2) Uani 1 d . .
H42A H 0.2276(5) 0.4786(4) 0.8557(2) 0.040 Uiso 1 calc R .
N62 N 0.0219(5) 0.3156(4) 0.8304(3) 0.035(2) Uani 1 d . .
H62A H 0.0862(5) 0.2813(4) 0.8370(3) 0.042 Uiso 1 calc R .
N12 N 0.2229(6) 0.2768(5) 0.2288(3) 0.042(2) Uani 1 d . .
H12A H 0.2335(6) 0.2693(5) 0.2636(3) 0.051 Uiso 1 calc R .
N1 N 0.4053(6) 0.4119(5) 0.2586(2) 0.039(2) Uani 1 d . .
C54 C 0.2526(6) 0.1219(5) 0.7520(3) 0.031(2) Uani 1 d . .
C53A C 0.3127(6) -0.0126(6) 0.8963(3) 0.030(2) Uani 1 d . .
C13A C 0.1938(6) -0.0450(5) 0.3861(3) 0.026(2) Uani 1 d . .
C49 C 0.4217(6) 0.4229(5) 0.8961(3) 0.024(2) Uani 1 d . .
C14 C 0.1538(6) 0.1009(6) 0.2440(3) 0.031(2) Uani 1 d . .
C39 C 0.3707(6) 0.2509(5) 0.4536(3) 0.027(2) Uani 1 d . .
C29 C 0.0744(6) 0.3905(5) 0.3931(3) 0.027(2) Uani 1 d . .
C59 C 0.2886(6) 0.1074(5) 0.8073(3) 0.027(2) Uani 1 d . .
C69 C 0.1126(6) 0.2825(6) 0.9415(3) 0.033(2) Uani 1 d . .
C57 C 0.2325(8) -0.0744(6) 0.8142(3) 0.049(2) Uani 1 d . .
H57A H 0.2246(8) -0.1399(6) 0.8349(3) 0.058 Uiso 1 calc R .
O21 O 0.1870(6) 0.6544(4) 0.3760(3) 0.069(2) Uani 1 d . .
N43 N 0.6751(5) 0.2491(5) 0.8854(3) 0.037(2) Uani 1 d . .
H43A H 0.7191(5) 0.2993(5) 0.8854(3) 0.044 Uiso 1 calc R .
C43 C 0.2897(7) 0.5964(6) 0.8810(3) 0.033(2) Uani 1 d . .
C58 C 0.2785(6) 0.0061(5) 0.8386(3) 0.032(2) Uani 1 d . .
C33A C 0.2049(6) 0.2086(5) 0.5140(3) 0.025(2) Uani 1 d . .
C53 C 0.2552(7) 0.2254(6) 0.7156(3) 0.034(2) Uani 1 d . .
C63 C -0.0453(7) 0.3416(6) 0.8718(3) 0.031(2) Uani 1 d . .
C43A C 0.5697(7) 0.2688(6) 0.8976(3) 0.028(2) Uani 1 d . .
C42 C 0.1177(7) 0.6032(6) 0.8290(3) 0.044(2) Uani 1 d . .
H42B H 0.1122(7) 0.6775(6) 0.8359(3) 0.052 Uiso 1 calc R .
H42C H 0.0509(7) 0.5718(6) 0.8440(3) 0.052 Uiso 1 calc R .
C13 C 0.1746(7) 0.2014(6) 0.2074(3) 0.036(2) Uani 1 d . .
C23A C -0.0550(7) 0.2448(6) 0.3980(3) 0.027(2) Uani 1 d . .
C24 C 0.0876(6) 0.5004(6) 0.3973(3) 0.032(2) Uani 1 d . .
C37 C 0.3573(7) 0.3103(6) 0.5434(3) 0.036(2) Uani 1 d . .
H37A H 0.3191(7) 0.3144(6) 0.5766(3) 0.043 Uiso 1 calc R .
C62 C -0.0137(7) 0.3455(6) 0.7732(3) 0.037(2) Uani 1 d . .
H62B H -0.0910(7) 0.3300(6) 0.7697(3) 0.044 Uiso 1 calc R .
H62C H 0.0325(7) 0.3040(6) 0.7490(3) 0.044 Uiso 1 calc R .
C15 C 0.1083(7) 0.0222(7) 0.2184(3) 0.043(2) Uani 1 d . .
H15A H 0.0895(7) 0.0365(7) 0.1816(3) 0.052 Uiso 1 calc R .
C33 C 0.5404(7) 0.3029(6) 0.3923(3) 0.036(2) Uani 1 d . .
C23 C 0.1854(8) 0.5569(6) 0.3737(3) 0.043(2) Uani 1 d . .
C52 C 0.2832(7) 0.4163(6) 0.7078(3) 0.041(2) Uani 1 d . .
H52B H 0.3184(7) 0.4121(6) 0.6720(3) 0.049 Uiso 1 calc R .
H52C H 0.3263(7) 0.4605(6) 0.7276(3) 0.049 Uiso 1 calc R .
C51 C 0.1666(7) 0.4685(6) 0.7005(3) 0.041(2) Uani 1 d . .
H51A H 0.1690(7) 0.5358(6) 0.6772(3) 0.049 Uiso 1 calc R .
H51B H 0.1219(7) 0.4230(6) 0.6824(3) 0.049 Uiso 1 calc R .
C17 C 0.1195(7) -0.0976(6) 0.3002(3) 0.040(2) Uani 1 d . .
H17A H 0.1093(7) -0.1647(6) 0.3187(3) 0.048 Uiso 1 calc R .
C41 C 0.1245(7) 0.5971(6) 0.7673(3) 0.041(2) Uani 1 d . .
H41A H 0.0653(7) 0.6451(6) 0.7496(3) 0.049 Uiso 1 calc R .
H41B H 0.1957(7) 0.6206(6) 0.7531(3) 0.049 Uiso 1 calc R .
N22 N 0.2678(6) 0.5026(5) 0.3487(3) 0.047(2) Uani 1 d . .
H22A H 0.2637(6) 0.4350(5) 0.3487(3) 0.057 Uiso 1 calc R .
C26 C -0.0934(7) 0.5189(6) 0.4438(3) 0.041(2) Uani 1 d . .
H26A H -0.1460(7) 0.5597(6) 0.4628(3) 0.049 Uiso 1 calc R .
C61 C -0.0029(7) 0.4638(6) 0.7569(3) 0.036(2) Uani 1 d . .
H61A H -0.0371(7) 0.4852(6) 0.7215(3) 0.044 Uiso 1 calc R .
H61B H -0.0429(7) 0.5046(6) 0.7835(3) 0.044 Uiso 1 calc R .
C45 C 0.4695(7) 0.5879(6) 0.9262(3) 0.034(2) Uani 1 d . .
H45A H 0.4497(7) 0.6588(6) 0.9314(3) 0.041 Uiso 1 calc R .
C16 C 0.0904(7) -0.0751(7) 0.2457(3) 0.050(2) Uani 1 d . .
H16A H 0.0589(7) -0.1259(7) 0.2278(3) 0.060 Uiso 1 calc R .
C47 C 0.6035(6) 0.4389(6) 0.9346(3) 0.034(2) Uani 1 d . .
H47A H 0.6738(6) 0.4076(6) 0.9455(3) 0.041 Uiso 1 calc R .
C35 C 0.5126(7) 0.3518(6) 0.4867(4) 0.042(2) Uani 1 d . .
H35A H 0.5797(7) 0.3837(6) 0.4811(4) 0.051 Uiso 1 calc R .
C12 C 0.2591(7) 0.3719(6) 0.1963(3) 0.045(2) Uani 1 d . .
H12B H 0.2144(7) 0.4342(6) 0.2069(3) 0.054 Uiso 1 calc R .
H12C H 0.2459(7) 0.3674(6) 0.1579(3) 0.054 Uiso 1 calc R .
C27 C -0.1109(6) 0.4158(6) 0.4359(3) 0.035(2) Uani 1 d . .
H27A H -0.1780(6) 0.3883(6) 0.4478(3) 0.042 Uiso 1 calc R .
C63A C 0.2615(7) 0.2332(5) 1.0125(3) 0.030(2) Uani 1 d . .
C11 C 0.3809(7) 0.3857(6) 0.2036(3) 0.041(2) Uani 1 d . .
H11A H 0.4249(7) 0.3202(6) 0.1970(3) 0.049 Uiso 1 calc R .
H11B H 0.4037(7) 0.4423(6) 0.1765(3) 0.049 Uiso 1 calc R .
N23 N -0.1613(5) 0.2255(5) 0.3937(2) 0.032(2) Uani 1 d . .
H23A H -0.2126(5) 0.2766(5) 0.3966(2) 0.039 Uiso 1 calc R .
C32 C 0.5485(7) 0.2716(7) 0.2959(3) 0.047(2) Uani 1 d . .
H32B H 0.5177(7) 0.2226(7) 0.2739(3) 0.057 Uiso 1 calc R .
H32C H 0.6289(7) 0.2544(7) 0.2977(3) 0.057 Uiso 1 calc R .
C46 C 0.5729(7) 0.5434(6) 0.9430(3) 0.040(2) Uani 1 d . .
H46A H 0.6214(7) 0.5829(6) 0.9597(3) 0.047 Uiso 1 calc R .
C12A C 0.2411(8) -0.1770(6) 0.4649(3) 0.053(3) Uani 1 d . .
H12D H 0.2548(8) -0.2533(6) 0.4718(3) 0.080 Uiso 1 calc R .
H12E H 0.1786(8) -0.1534(6) 0.4870(3) 0.080 Uiso 1 calc R .
H12F H 0.3064(8) -0.1441(6) 0.4739(3) 0.080 Uiso 1 calc R .
C56 C 0.1984(8) -0.0595(6) 0.7604(3) 0.051(2) Uani 1 d . .
H56A H 0.1691(8) -0.1145(6) 0.7447(3) 0.061 Uiso 1 calc R .
C32A C 0.0602(7) 0.1450(6) 0.5756(3) 0.042(2) Uani 1 d . .
H32D H 0.0471(7) 0.1334(6) 0.6146(3) 0.063 Uiso 1 calc R .
H32E H 0.0589(7) 0.0787(6) 0.5603(3) 0.063 Uiso 1 calc R .
H32F H 0.0028(7) 0.1956(6) 0.5593(3) 0.063 Uiso 1 calc R .
C25 C 0.0027(7) 0.5600(6) 0.4233(3) 0.042(2) Uani 1 d . .
H25A H 0.0122(7) 0.6312(6) 0.4267(3) 0.051 Uiso 1 calc R .
C68 C 0.1498(6) 0.2811(6) 0.9964(3) 0.035(2) Uani 1 d . .
C64 C 0.0044(6) 0.3282(6) 0.9280(3) 0.036(2) Uani 1 d . .
C31 C 0.5243(7) 0.3847(7) 0.2692(3) 0.052(2) Uani 1 d . .
H31A H 0.5500(7) 0.4338(7) 0.2928(3) 0.062 Uiso 1 calc R .
H31B H 0.5661(7) 0.3936(7) 0.2348(3) 0.062 Uiso 1 calc R .
C36 C 0.4560(7) 0.3571(6) 0.5353(3) 0.043(2) Uani 1 d . .
H36A H 0.4841(7) 0.3921(6) 0.5626(3) 0.052 Uiso 1 calc R .
C55 C 0.2087(7) 0.0385(6) 0.7303(3) 0.045(2) Uani 1 d . .
H55A H 0.1852(7) 0.0488(6) 0.6941(3) 0.054 Uiso 1 calc R .
C52A C 0.3344(8) -0.1315(6) 0.9811(3) 0.053(2) Uani 1 d . .
H52D H 0.3340(8) -0.2067(6) 0.9926(3) 0.079 Uiso 1 calc R .
H52E H 0.2758(8) -0.0933(6) 1.0002(3) 0.079 Uiso 1 calc R .
H52F H 0.4054(8) -0.1078(6) 0.9892(3) 0.079 Uiso 1 calc R .
C21 C 0.3759(8) 0.5255(6) 0.2627(4) 0.057(3) Uani 1 d . .
H21A H 0.3061(8) 0.5478(6) 0.2438(4) 0.068 Uiso 1 calc R .
H21B H 0.4337(8) 0.5667(6) 0.2446(4) 0.068 Uiso 1 calc R .
C67 C 0.0764(8) 0.3248(9) 1.0347(4) 0.074(3) Uani 1 d . .
H67A H 0.1004(8) 0.3241(9) 1.0704(4) 0.089 Uiso 1 calc R .
C65 C -0.0635(8) 0.3687(9) 0.9688(4) 0.075(3) Uani 1 d . .
H65A H -0.1357(8) 0.3975(9) 0.9600(4) 0.090 Uiso 1 calc R .
C42A C 0.7212(7) 0.1447(7) 0.8716(4) 0.060(3) Uani 1 d . .
H42D H 0.8000(7) 0.1464(7) 0.8639(4) 0.090 Uiso 1 calc R .
H42E H 0.6844(7) 0.1274(7) 0.8399(4) 0.090 Uiso 1 calc R .
H42F H 0.7095(7) 0.0915(7) 0.9020(4) 0.090 Uiso 1 calc R .
C62A C 0.3851(7) 0.1479(7) 1.0849(3) 0.055(3) Uani 1 d . .
H62D H 0.3787(7) 0.1268(7) 1.1236(3) 0.083 Uiso 1 calc R .
H62E H 0.4404(7) 0.1987(7) 1.0781(3) 0.083 Uiso 1 calc R .
H62F H 0.4072(7) 0.0863(7) 1.0664(3) 0.083 Uiso 1 calc R .
C22 C 0.3632(8) 0.5487(7) 0.3218(4) 0.062(3) Uani 1 d . .
H22B H 0.4305(8) 0.5204(7) 0.3415(4) 0.074 Uiso 1 calc R .
H22C H 0.3552(8) 0.6255(7) 0.3229(4) 0.074 Uiso 1 calc R .
C22A C -0.1941(7) 0.1218(6) 0.3844(4) 0.050(2) Uani 1 d . .
H22D H -0.2743(7) 0.1245(6) 0.3826(4) 0.076 Uiso 1 calc R .
H22E H -0.1684(7) 0.0696(6) 0.4139(4) 0.076 Uiso 1 calc R .
H22F H -0.1615(7) 0.1024(6) 0.3504(4) 0.076 Uiso 1 calc R .
C66 C -0.0284(9) 0.3680(10) 1.0218(4) 0.095(4) Uani 1 d . .
H66A H -0.0754(9) 0.3965(10) 1.0482(4) 0.114 Uiso 1 calc R .
C80 C 0.5126(18) 0.9708(16) 0.4304(12) 0.271(18) Uani 1 d . .
H80A H 0.5354(18) 0.9173(16) 0.4599(12) 0.406 Uiso 1 calc R .
H80B H 0.4398(18) 1.0036(16) 0.4386(12) 0.406 Uiso 1 calc R .
H80C H 0.5655(18) 1.0241(16) 0.4258(12) 0.406 Uiso 1 calc R .
C83 C 0.4537(12) 1.0053(19) 0.2351(8) 0.204(11) Uani 1 d . .
H83A H 0.4398(12) 0.9848(19) 0.1996(8) 0.307 Uiso 1 calc R .
H83B H 0.5251(12) 1.0344(19) 0.2346(8) 0.307 Uiso 1 calc R .
H83C H 0.3959(12) 1.0582(19) 0.2442(8) 0.307 Uiso 1 calc R .
C81 C 0.5073(27) 0.9107(26) 0.3692(15) 0.432(42) Uani 1 d . .
H81A H 0.5807(27) 0.8760(26) 0.3620(15) 0.519 Uiso 1 calc R .
H81B H 0.4551(27) 0.8556(26) 0.3747(15) 0.519 Uiso 1 calc R .
O80 O 0.4785(12) 0.9734(11) 0.3283(8) 0.205(6) Uani 1 d . .
C82 C 0.4538(14) 0.9022(24) 0.2802(8) 0.229(15) Uani 1 d . .
H82A H 0.3821(14) 0.8717(24) 0.2845(8) 0.275 Uiso 1 calc R .
H82B H 0.5136(14) 0.8475(24) 0.2746(8) 0.275 Uiso 1 calc R .
O91 O 0.0418(27) -0.0614(26) 1.0029(14) 0.130(11) Uani 0.35 d P .
C91 C 0.0564(33) 0.0180(31) 0.9812(40) 0.417(47) Uani 0.70 d P .
O90 O 0.0119(16) -0.0175(23) 0.9257(10) 0.435(16) Uani 1.35 d P .

loop_
_atom_type_symbol
_atom_type_description
_atom_type_scat_dispersion_real
_atom_type_scat_dispersion_imag
_atom_type_scat_source
C C 0.0033 0.0016 'International Tables Vol C Tables 4.2.6.8 and 6.1.1.4'
H H 0.0000 0.0000 'International Tables Vol C Tables 4.2.6.8 and 6.1.1.4'
N N 0.0061 0.0033 'International Tables Vol C Tables 4.2.6.8 and 6.1.1.4'
O O 0.0106 0.0060 'International Tables Vol C Tables 4.2.6.8 and 6.1.1.4'
Ga Ga 0.2307 1.6083 'International Tables Vol C Tables 4.2.6.8 and 6.1.1.4'

loop_
_geom_angle_atom_site_label_1
_geom_angle_atom_site_label_2
_geom_angle_atom_site_label_3
_geom_angle
_geom_angle_site_symmetry_1
_geom_angle_site_symmetry_3
_geom_angle_publ_flag
O32 Ga1 O12 91.5(2) . . ?
O32 Ga1 O22 91.5(2) . . ?
O12 Ga1 O22 89.0(2) . . ?
O32 Ga1 O13 93.1(2) . . ?
O12 Ga1 O13 87.8(2) . . ?
O22 Ga1 O13 174.4(2) . . ?
O32 Ga1 O23 172.4(2) . . ?
O12 Ga1 O23 95.9(2) . . ?
O22 Ga1 O23 87.2(2) . . ?
O13 Ga1 O23 88.7(2) . . ?
O32 Ga1 O33 88.1(2) . . ?
O12 Ga1 O33 174.1(2) . . ?
O22 Ga1 O33 96.9(2) . . ?
O13 Ga1 O33 86.4(2) . . ?
O23 Ga1 O33 84.7(2) . . ?
O52 Ga2 O62 90.6(2) . . ?
O52 Ga2 O42 90.0(2) . . ?
O62 Ga2 O42 90.3(2) . . ?
O52 Ga2 O63 172.8(2) . . ?
O62 Ga2 O63 90.7(2) . . ?
O42 Ga2 O63 97.1(2) . . ?
O52 Ga2 O43 90.7(2) . . ?
O62 Ga2 O43 177.9(2) . . ?
O42 Ga2 O43 88.1(2) . . ?
O63 Ga2 O43 88.2(2) . . ?
O52 Ga2 O53 87.9(2) . . ?
O62 Ga2 O53 94.2(2) . . ?
O42 Ga2 O53 175.1(2) . . ?
O63 Ga2 O53 84.9(2) . . ?
O43 Ga2 O53 87.5(2) . . ?
C49 O42 Ga2 122.0(4) . . ?
C13A O13 Ga1 126.2(5) . . ?
C29 O22 Ga1 121.7(4) . . ?
C53A O53 Ga2 129.0(4) . . ?
C19 O12 Ga1 122.5(4) . . ?
C33A O33 Ga1 129.1(5) . . ?
C69 O62 Ga2 128.7(4) . . ?
C23A O23 Ga1 124.7(5) . . ?
C43A O43 Ga2 126.8(5) . . ?
C63A O63 Ga2 125.7(5) . . ?
C59 O52 Ga2 129.3(4) . . ?
C39 O32 Ga1 127.8(4) . . ?
C33A N33 C32A 121.0(6) . . ?
C63A N63 C62A 123.4(7) . . ?
C53A N53 C52A 121.2(6) . . ?
C13A N13 C12A 122.2(6) . . ?
C37 C38 C39 117.9(7) . . ?
C37 C38 C33A 121.5(7) . . ?
C39 C38 C33A 120.6(6) . . ?
O12 C19 C14 120.5(6) . . ?
O12 C19 C18 121.5(6) . . ?
C14 C19 C18 118.1(6) . . ?
C17 C18 C19 120.3(7) . . ?
C17 C18 C13A 120.2(6) . . ?
C19 C18 C13A 119.5(6) . . ?
C53 N52 C52 123.0(6) . . ?
C33 N32 C32 121.6(7) . . ?
C61 N1A C41 110.8(6) . . ?
C61 N1A C51 111.9(6) . . ?
C41 N1A C51 112.7(6) . . ?
C47 C48 C49 121.2(7) . . ?
C47 C48 C43A 119.9(7) . . ?
C49 C48 C43A 118.9(6) . . ?
C45 C44 C49 118.5(7) . . ?
C45 C44 C43 117.0(6) . . ?
C49 C44 C43 124.4(6) . . ?
C27 C28 C29 120.9(7) . . ?
C27 C28 C23A 120.0(7) . . ?
C29 C28 C23A 119.0(6) . . ?
C35 C34 C39 118.9(7) . . ?
C35 C34 C33 116.5(7) . . ?
C39 C34 C33 124.5(6) . . ?
C43 N42 C42 122.4(6) . . ?
C63 N62 C62 120.1(7) . . ?
C13 N12 C12 123.3(7) . . ?
C31 N1 C21 110.3(6) . . ?
C31 N1 C11 108.9(6) . . ?
C21 N1 C11 110.5(6) . . ?
C55 C54 C59 119.5(7) . . ?
C55 C54 C53 117.0(7) . . ?
C59 C54 C53 123.5(6) . . ?
O53 C53A N53 117.0(6) . . ?
O53 C53A C58 123.7(6) . . ?
N53 C53A C58 119.3(6) . . ?
O13 C13A N13 116.8(6) . . ?
O13 C13A C18 123.8(6) . . ?
N13 C13A C18 119.4(6) . . ?
O42 C49 C48 122.2(6) . . ?
O42 C49 C44 120.7(6) . . ?
C48 C49 C44 117.1(6) . . ?
C15 C14 C19 119.7(7) . . ?
C15 C14 C13 115.4(7) . . ?
C19 C14 C13 124.9(7) . . ?
O32 C39 C34 119.5(6) . . ?
O32 C39 C38 121.0(6) . . ?
C34 C39 C38 119.5(6) . . ?
O22 C29 C28 123.0(6) . . ?
O22 C29 C24 119.8(7) . . ?
C28 C29 C24 117.2(7) . . ?
O52 C59 C54 119.1(6) . . ?
O52 C59 C58 122.4(6) . . ?
C54 C59 C58 118.5(6) . . ?
O62 C69 C64 119.7(7) . . ?
O62 C69 C68 121.4(7) . . ?
C64 C69 C68 118.8(7) . . ?
C56 C57 C58 121.9(7) . . ?
C43A N43 C42A 122.2(7) . . ?
O41 C43 N42 121.9(7) . . ?
O41 C43 C44 119.9(7) . . ?
N42 C43 C44 118.2(6) . . ?
C57 C58 C59 119.1(7) . . ?
C57 C58 C53A 120.3(7) . . ?
C59 C58 C53A 120.7(6) . . ?
O33 C33A N33 117.2(7) . . ?
O33 C33A C38 122.9(6) . . ?
N33 C33A C38 119.8(6) . . ?
O51 C53 N52 121.9(7) . . ?
O51 C53 C54 120.4(6) . . ?
N52 C53 C54 117.6(6) . . ?
O61 C63 N62 121.4(7) . . ?
O61 C63 C64 121.4(7) . . ?
N62 C63 C64 117.2(7) . . ?
O43 C43A N43 120.8(7) . . ?
O43 C43A C48 121.7(7) . . ?
N43 C43A C48 117.5(7) . . ?
N42 C42 C41 110.8(6) . . ?
O11 C13 N12 121.9(7) . . ?
O11 C13 C14 120.0(7) . . ?
N12 C13 C14 118.1(7) . . ?
O23 C23A N23 118.4(6) . . ?
O23 C23A C28 123.2(7) . . ?
N23 C23A C28 118.4(7) . . ?
C25 C24 C29 118.5(7) . . ?
C25 C24 C23 117.7(7) . . ?
C29 C24 C23 123.7(7) . . ?
C36 C37 C38 123.0(8) . . ?
N62 C62 C61 109.8(6) . . ?
C16 C15 C14 122.0(7) . . ?
O31 C33 N32 123.4(8) . . ?
O31 C33 C34 119.8(7) . . ?
N32 C33 C34 116.8(7) . . ?
O21 C23 N22 121.0(8) . . ?
O21 C23 C24 119.6(8) . . ?
N22 C23 C24 119.3(7) . . ?
N52 C52 C51 112.9(6) . . ?
N1A C51 C52 111.2(6) . . ?
C16 C17 C18 120.5(7) . . ?
N1A C41 C42 111.9(6) . . ?
C23 N22 C22 124.7(7) . . ?
C25 C26 C27 118.6(7) . . ?
N1A C61 C62 111.6(6) . . ?
C44 C45 C46 123.6(7) . . ?
C15 C16 C17 119.4(7) . . ?
C48 C47 C46 120.7(7) . . ?
C36 C35 C34 121.6(8) . . ?
N12 C12 C11 112.6(6) . . ?
C26 C27 C28 121.2(7) . . ?
O63 C63A N63 117.6(7) . . ?
O63 C63A C68 123.6(7) . . ?
N63 C63A C68 118.8(7) . . ?
N1 C11 C12 112.9(6) . . ?
C23A N23 C22A 122.4(7) . . ?
N32 C32 C31 111.1(7) . . ?
C45 C46 C47 118.6(7) . . ?
C57 C56 C55 118.7(7) . . ?
C26 C25 C24 123.2(7) . . ?
C67 C68 C69 118.4(8) . . ?
C67 C68 C63A 120.8(7) . . ?
C69 C68 C63A 120.7(7) . . ?
C65 C64 C69 118.9(7) . . ?
C65 C64 C63 115.5(7) . . ?
C69 C64 C63 125.6(7) . . ?
N1 C31 C32 112.6(6) . . ?
C35 C36 C37 119.1(7) . . ?
C56 C55 C54 122.4(7) . . ?
N1 C21 C22 111.8(7) . . ?
C66 C67 C68 122.7(9) . . ?
C66 C65 C64 122.7(9) . . ?
N22 C22 C21 112.0(7) . . ?
C67 C66 C65 118.4(9) . . ?
O80 C81 C80 114.6(29) . . ?
C81 O80 C82 107.3(26) . . ?
O80 C82 C83 91.0(20) . . ?
C91 O91 C91 87.2(50) . 2_557 ?
C91 O91 O91 48.4(26) . 2_557 ?
C91 O91 O91 38.7(28) 2_557 2_557 ?
O91 C91 O91 92.8(50) . 2_557 ?
O91 C91 O90 89.9(41) . . ?
O91 C91 O90 95.5(39) 2_557 . ?
O91 C91 C91 51.8(37) . 2_557 ?
O91 C91 C91 41.1(19) 2_557 2_557 ?
O90 C91 C91 94.3(51) . 2_557 ?

loop_
_geom_bond_atom_site_label_1
_geom_bond_atom_site_label_2
_geom_bond_distance
_geom_bond_site_symmetry_2
_geom_bond_publ_flag
Ga1 O32 1.897(5) . ?
Ga1 O12 1.910(4) . ?
Ga1 O22 1.923(4) . ?
Ga1 O13 1.965(4) . ?
Ga1 O23 1.973(5) . ?
Ga1 O33 1.976(5) . ?
Ga2 O52 1.895(4) . ?
Ga2 O62 1.911(5) . ?
Ga2 O42 1.938(4) . ?
Ga2 O63 1.963(5) . ?
Ga2 O43 1.977(5) . ?
Ga2 O53 1.981(4) . ?
O42 C49 1.324(7) . ?
O13 C13A 1.258(8) . ?
O22 C29 1.313(8) . ?
O53 C53A 1.269(8) . ?
O12 C19 1.323(8) . ?
O33 C33A 1.250(8) . ?
O62 C69 1.332(9) . ?
O23 C23A 1.272(8) . ?
O43 C43A 1.260(8) . ?
O63 C63A 1.266(8) . ?
O52 C59 1.310(7) . ?
O32 C39 1.339(8) . ?
O61 C63 1.235(8) . ?
N33 C33A 1.325(9) . ?
N33 C32A 1.433(9) . ?
N63 C63A 1.325(9) . ?
N63 C62A 1.439(10) . ?
N53 C53A 1.333(8) . ?
N53 C52A 1.451(9) . ?
O51 C53 1.254(8) . ?
N13 C13A 1.343(8) . ?
N13 C12A 1.452(9) . ?
C38 C37 1.389(9) . ?
C38 C39 1.418(9) . ?
C38 C33A 1.463(9) . ?
C19 C14 1.402(9) . ?
C19 C18 1.414(9) . ?
C18 C17 1.393(9) . ?
C18 C13A 1.479(9) . ?
N52 C53 1.326(9) . ?
N52 C52 1.461(9) . ?
N32 C33 1.327(9) . ?
N32 C32 1.468(9) . ?
N1A C61 1.455(9) . ?
N1A C41 1.470(9) . ?
N1A C51 1.476(9) . ?
C48 C47 1.377(9) . ?
C48 C49 1.413(9) . ?
C48 C43A 1.508(9) . ?
C44 C45 1.368(9) . ?
C44 C49 1.436(9) . ?
C44 C43 1.489(10) . ?
C28 C27 1.387(10) . ?
C28 C29 1.419(10) . ?
C28 C23A 1.481(9) . ?
O11 C13 1.245(9) . ?
O41 C43 1.233(8) . ?
O31 C33 1.242(8) . ?
C34 C35 1.401(10) . ?
C34 C39 1.411(9) . ?
C34 C33 1.506(11) . ?
N42 C43 1.323(9) . ?
N42 C42 1.463(9) . ?
N62 C63 1.333(9) . ?
N62 C62 1.475(8) . ?
N12 C13 1.320(9) . ?
N12 C12 1.455(9) . ?
N1 C31 1.461(10) . ?
N1 C21 1.464(9) . ?
N1 C11 1.468(9) . ?
C54 C55 1.385(9) . ?
C54 C59 1.420(9) . ?
C54 C53 1.499(10) . ?
C53A C58 1.471(10) . ?
C14 C15 1.393(10) . ?
C14 C13 1.503(10) . ?
C29 C24 1.427(9) . ?
C59 C58 1.429(9) . ?
C69 C64 1.405(10) . ?
C69 C68 1.428(10) . ?
C57 C56 1.379(10) . ?
C57 C58 1.398(10) . ?
O21 C23 1.242(9) . ?
N43 C43A 1.300(9) . ?
N43 C42A 1.459(9) . ?
C63 C64 1.503(10) . ?
C42 C41 1.524(10) . ?
C23A N23 1.326(8) . ?
C24 C25 1.398(10) . ?
C24 C23 1.494(11) . ?
C37 C36 1.367(10) . ?
C62 C61 1.518(9) . ?
C15 C16 1.360(11) . ?
C23 N22 1.330(10) . ?
C52 C51 1.497(10) . ?
C17 C16 1.382(10) . ?
N22 C22 1.439(10) . ?
C26 C25 1.365(11) . ?
C26 C27 1.374(10) . ?
C45 C46 1.369(10) . ?
C47 C46 1.378(10) . ?
C35 C36 1.362(11) . ?
C12 C11 1.503(10) . ?
C63A C68 1.464(10) . ?
N23 C22A 1.446(9) . ?
C32 C31 1.509(11) . ?
C56 C55 1.380(10) . ?
C68 C67 1.397(11) . ?
C64 C65 1.389(11) . ?
C21 C22 1.516(11) . ?
C67 C66 1.354(12) . ?
C65 C66 1.377(12) . ?
C80 C81 1.76(5) . ?
C83 C82 1.61(3) . ?
C81 O80 1.24(3) . ?
O80 C82 1.61(2) . ?
O91 C91 1.11(5) . ?
O91 C91 1.32(4) 2_557 ?
O91 O91 1.77(6) 2_557 ?
C91 O91 1.32(4) 2_557 ?
C91 O90 1.60(9) . ?
C91 C91 1.68(11) 2_557 ?
